data_4504663
loop_
_publ_author_name
'Yun, Sock-Sung'
'Kim, Jae-Kyung'
'Jung, Jae-Sun'
'Park, Changmoon'
'Kang, Jun-Gill'
'Smyth, Douglas R.'
'Tiekink, Edward R. T.'

_publ_section_title
;
 Pseudo-polymorphism in the Tri(o-tolyl)phosphinegold(I)
 2-Mercaptobenzoates:&#x2009; Crystallographic, Thermal Decomposition, and
 Luminescence Studies
;
_journal_issue 4
_journal_name_full 'Crystal Growth &amp; Design'
_journal_page_first 899
_journal_paper_doi 10.1021/cg0504206
_journal_volume 6
_journal_year 2006
_chemical_formula_moiety 'C30 H32 Au O3 P S2 '
_chemical_formula_sum 'C30 H32 Au O3 P S2'
_chemical_formula_weight 732.61
_space_group_IT_number 2
_symmetry_cell_setting triclinic
_symmetry_Int_Tables_number 2
_symmetry_space_group_name_Hall '-P 1'
_symmetry_space_group_name_H-M 'P -1'
_atom_sites_solution_hydrogens geom
_atom_sites_solution_primary direct
_atom_sites_solution_secondary difmap
_cell_angle_alpha 107.19(2)
_cell_angle_beta 90.52(3)
_cell_angle_gamma 101.71(3)
_cell_formula_units_Z 4
_cell_length_a 14.493(5)
_cell_length_b 16.245(6)
_cell_length_c 13.644(3)
_cell_measurement_reflns_used 25
_cell_measurement_temperature 293
_cell_measurement_theta_max 9.5
_cell_measurement_theta_min 7.6
_cell_volume 2996.8(17)
_diffrn_ambient_temperature 173
_diffrn_measured_fraction_theta_full 0.999
_diffrn_measured_fraction_theta_max 0.999
_diffrn_measurement_device 'Rigaku AFC7R'
_diffrn_measurement_method \w-2\q
_diffrn_orient_matrix_UB_11 -0.06835
_diffrn_orient_matrix_UB_12 -0.02334
_diffrn_orient_matrix_UB_13 -0.02389
_diffrn_orient_matrix_UB_21 -0.01783
_diffrn_orient_matrix_UB_22 0.03759
_diffrn_orient_matrix_UB_23 0.06631
_diffrn_orient_matrix_UB_31 0.00159
_diffrn_orient_matrix_UB_32 0.04895
_diffrn_orient_matrix_UB_33 -0.03082
_diffrn_radiation_detector 'scintillation counter'
_diffrn_radiation_monochromator graphite
_diffrn_radiation_source 'X-ray tube'
_diffrn_radiation_type 'Mo K\a'
_diffrn_radiation_wavelength 0.71069
_diffrn_reflns_av_R_equivalents 0.052
_diffrn_reflns_av_sigmaI/netI 0.095
_diffrn_reflns_limit_h_max 18
_diffrn_reflns_limit_h_min 0
_diffrn_reflns_limit_k_max 20
_diffrn_reflns_limit_k_min -21
_diffrn_reflns_limit_l_max 17
_diffrn_reflns_limit_l_min -17
_diffrn_reflns_number 14274
_diffrn_reflns_reduction_process 'Lp corrections applied'
_diffrn_reflns_theta_full 27.50
_diffrn_reflns_theta_max 27.50
_diffrn_reflns_theta_min 3.01
_diffrn_standards_decay_% -3.3
_diffrn_standards_interval_count 400
_diffrn_standards_number 3
_exptl_absorpt_coefficient_mu 5.130
_exptl_absorpt_correction_T_max 1
_exptl_absorpt_correction_T_min 0.483
_exptl_absorpt_correction_type
;
\DF (DIFABS; Walker & Stuart, 1983)
;
_exptl_crystal_colour colourless
_exptl_crystal_density_diffrn 1.624
_exptl_crystal_density_meas ?
_exptl_crystal_description block
_exptl_crystal_F_000 1448
_exptl_crystal_size_max 0.40
_exptl_crystal_size_mid 0.17
_exptl_crystal_size_min 0.10
_refine_diff_density_max 1.160
_refine_diff_density_min -1.143
_refine_diff_density_rms 0.138
_refine_ls_extinction_method none
_refine_ls_goodness_of_fit_ref 1.00
_refine_ls_hydrogen_treatment constr
_refine_ls_matrix_type full
_refine_ls_number_parameters 631
_refine_ls_number_reflns 13733
_refine_ls_number_restraints 0
_refine_ls_restrained_S_all 1.00
_refine_ls_R_factor_all 0.134
_refine_ls_R_factor_gt 0.040
_refine_ls_shift/su_max 0.001
_refine_ls_shift/su_mean 0.000
_refine_ls_structure_factor_coef Fsqd
_refine_ls_weighting_details 'calc w=1/[\s^2^(Fo^2^)+(0.0591P)^2^+3.2108P] where P=(Fo^2^+2Fc^2^)/3'
_refine_ls_weighting_scheme calc
_refine_ls_wR_factor_gt 0.103
_refine_ls_wR_factor_ref 0.133
_reflns_number_gt 6913
_reflns_number_total 13733
_reflns_threshold_expression I>2\s(I)
_cod_data_source_file cg0504206si20060206_040855.cif
_cod_data_source_block shelxl
_cod_depositor_comments
;
The following automatic conversions were performed:

'_exptl_crystal_density_meas' value 'not measured' was changed to '?'
- the value is perceived as not measured.

Automatic conversion script
Id: cif_fix_values 3008 2015-01-20 13:52:24Z robertas 
;
_cod_original_cell_volume 2997(2)
_cod_original_sg_symbol_H-M 'P -1       '
_cod_original_formula_sum 'C30 H32 Au O3 P S2 '
_cod_database_code 4504663

loop_
_symmetry_equiv_pos_as_xyz
'   +x,   +y,   +z'
'   -x,   -y,   -z'

loop_
_atom_site_label
_atom_site_type_symbol
_atom_site_fract_x
_atom_site_fract_y
_atom_site_fract_z
_atom_site_U_iso_or_equiv
_atom_site_adp_type
_atom_site_occupancy
_atom_site_symmetry_multiplicity
_atom_site_calc_flag
_atom_site_refinement_flags
_atom_site_disorder_assembly
_atom_site_disorder_group
Au1 Au -0.29011(2) 0.19895(2) -0.43224(2) 0.04765(10) Uani 1 1 d . . .
Au2 Au 0.20612(2) 0.17252(2) 0.06805(2) 0.04775(11) Uani 1 1 d . . .
S1 S -0.41544(17) 0.26664(17) -0.42370(19) 0.0636(6) Uani 1 1 d . . .
S2 S 0.09073(16) 0.25263(16) 0.09791(19) 0.0583(6) Uani 1 1 d . . .
S3 S -0.1851(11) 0.4510(11) 0.3726(13) 0.396(7) Uiso 1 1 d . . .
S4 S -0.6748(7) 0.3611(6) -0.6754(8) 0.133(3) Uiso 0.50 1 d P A 1
C51 C -0.7341(17) 0.4495(16) -0.692(2) 0.249(12) Uiso 0.50 1 d P A 1
H51 H -0.8012 0.4312 -0.6905 0.396 Uiso 0.50 1 calc PR A 1
H52 H -0.7202 0.4591 -0.7571 0.396 Uiso 0.50 1 calc PR A 1
H53 H -0.7112 0.5032 -0.6375 0.396 Uiso 0.50 1 calc PR A 1
C52 C -0.568(2) 0.405(2) -0.685(2) 0.306(16) Uiso 0.50 1 d P A 1
H61 H -0.5280 0.3669 -0.6751 0.504 Uiso 0.50 1 calc PR A 1
H62 H -0.5504 0.4610 -0.6332 0.504 Uiso 0.50 1 calc PR A 1
H63 H -0.5615 0.4121 -0.7518 0.504 Uiso 0.50 1 calc PR A 1
S4A S -0.6547(7) 0.4458(6) -0.6177(7) 0.130(3) Uiso 0.50 1 d P A 2
C51 C -0.7341(17) 0.4495(16) -0.692(2) 0.249(12) Uiso 0.50 1 d P A 2
H54 H -0.7829 0.4728 -0.6532 0.396 Uiso 0.50 1 calc PR A 2
H55 H -0.7602 0.3911 -0.7368 0.396 Uiso 0.50 1 calc PR A 2
H56 H -0.7084 0.4868 -0.7326 0.396 Uiso 0.50 1 calc PR A 2
C52 C -0.568(2) 0.405(2) -0.685(2) 0.306(16) Uiso 0.50 1 d P A 2
H64 H -0.5198 0.4020 -0.6380 0.504 Uiso 0.50 1 calc PR A 2
H65 H -0.5415 0.4421 -0.7247 0.504 Uiso 0.50 1 calc PR A 2
H66 H -0.5940 0.3464 -0.7299 0.504 Uiso 0.50 1 calc PR A 2
P1 P -0.17264(13) 0.12186(13) -0.46217(16) 0.0410(5) Uani 1 1 d . . .
P2 P 0.32229(14) 0.09454(14) 0.04298(17) 0.0441(5) Uani 1 1 d . . .
O1A O 0.0542(7) 0.4916(7) 0.2270(8) 0.150(4) Uani 1 1 d . . .
O1 O -0.6419(8) 0.3996(10) -0.3027(10) 0.181(6) Uani 1 1 d . . .
O2 O -0.5651(6) 0.3570(6) -0.4354(7) 0.113(3) Uani 1 1 d . . .
H2 H -0.6143 0.3578 -0.4648 0.169 Uiso 1 1 calc R . .
O2A O -0.0532(6) 0.3783(5) 0.1361(7) 0.101(3) Uani 1 1 d . . .
H2A H -0.0818 0.3923 0.1880 0.152 Uiso 1 1 calc R . .
O5 O -0.1692(16) 0.3886(17) 0.276(2) 0.320(11) Uiso 1 1 d . . .
O6 O -0.6954(7) 0.3775(7) -0.5671(9) 0.142(4) Uiso 1 1 d . . .
C1 C -0.4897(7) 0.3830(6) -0.2724(8) 0.064(3) Uani 1 1 d . . .
C1' C -0.5720(8) 0.3801(7) -0.3404(10) 0.073(3) Uani 1 1 d . . .
C1A C 0.0865(6) 0.4087(6) 0.0609(8) 0.064(2) Uani 1 1 d . . .
C1'A C 0.0285(8) 0.4286(7) 0.1500(10) 0.079(3) Uani 1 1 d . . .
C2A C 0.1197(6) 0.3303(5) 0.0314(7) 0.053(2) Uani 1 1 d . . .
C2 C -0.4168(6) 0.3367(6) -0.3001(7) 0.057(2) Uani 1 1 d . . .
C3A C 0.1737(7) 0.3190(6) -0.0525(8) 0.066(2) Uani 1 1 d . . .
H3A H 0.1956 0.2671 -0.0750 0.079 Uiso 1 1 calc R . .
C3 C -0.3442(7) 0.3477(8) -0.2235(8) 0.081(3) Uani 1 1 d . . .
H3 H -0.2965 0.3165 -0.2404 0.098 Uiso 1 1 calc R . .
C4A C 0.1977(8) 0.3817(8) -0.1060(9) 0.088(3) Uani 1 1 d . . .
H4A H 0.2349 0.3722 -0.1617 0.106 Uiso 1 1 calc R . .
C4 C -0.3430(10) 0.4023(10) -0.1267(10) 0.125(6) Uani 1 1 d . . .
H4 H -0.2936 0.4100 -0.0786 0.150 Uiso 1 1 calc R . .
C5A C 0.1624(10) 0.4598(8) -0.0708(11) 0.101(4) Uani 1 1 d . . .
H5A H 0.1746 0.5019 -0.1054 0.121 Uiso 1 1 calc R . .
C5 C -0.4153(11) 0.4467(9) -0.0998(11) 0.114(5) Uani 1 1 d . . .
H5 H -0.4151 0.4826 -0.0326 0.136 Uiso 1 1 calc R . .
C6A C 0.1118(8) 0.4734(7) 0.0115(10) 0.084(3) Uani 1 1 d . . .
H6A H 0.0931 0.5268 0.0365 0.101 Uiso 1 1 calc R . .
C6 C -0.4884(10) 0.4389(8) -0.1711(10) 0.096(4) Uani 1 1 d . . .
H6 H -0.5359 0.4701 -0.1520 0.115 Uiso 1 1 calc R . .
C11 C -0.2134(5) 0.0076(5) -0.5446(6) 0.0410(17) Uani 1 1 d . . .
C11A C 0.2828(5) -0.0227(5) 0.0300(6) 0.0437(18) Uani 1 1 d . . .
C12 C -0.2953(5) -0.0470(5) -0.5259(6) 0.0478(19) Uani 1 1 d . . .
C12A C 0.2025(6) -0.0755(6) -0.0311(7) 0.056(2) Uani 1 1 d . . .
C13 C -0.3163(6) -0.1345(5) -0.5849(7) 0.058(2) Uani 1 1 d . . .
H13 H -0.3697 -0.1720 -0.5731 0.069 Uiso 1 1 calc R . .
C13A C 0.1784(6) -0.1644(6) -0.0385(7) 0.061(2) Uani 1 1 d . . .
H13A H 0.1243 -0.2000 -0.0783 0.074 Uiso 1 1 calc R . .
C14 C -0.2592(7) -0.1678(6) -0.6618(8) 0.068(3) Uani 1 1 d . . .
H14 H -0.2751 -0.2269 -0.7011 0.082 Uiso 1 1 calc R . .
C14A C 0.2331(7) -0.1999(6) 0.0121(8) 0.067(3) Uani 1 1 d . . .
H14A H 0.2176 -0.2602 0.0033 0.080 Uiso 1 1 calc R . .
C15 C -0.1818(7) -0.1153(6) -0.6793(8) 0.071(3) Uani 1 1 d . . .
H15 H -0.1446 -0.1376 -0.7316 0.085 Uiso 1 1 calc R . .
C15A C 0.3101(7) -0.1494(6) 0.0753(8) 0.067(3) Uani 1 1 d . . .
H15A H 0.3447 -0.1743 0.1120 0.081 Uiso 1 1 calc R . .
C16 C -0.1567(6) -0.0275(5) -0.6198(6) 0.053(2) Uani 1 1 d . . .
H16 H -0.1012 0.0081 -0.6306 0.063 Uiso 1 1 calc R . .
C16A C 0.3365(6) -0.0596(6) 0.0844(7) 0.053(2) Uani 1 1 d . . .
H16A H 0.3895 -0.0245 0.1265 0.064 Uiso 1 1 calc R . .
C17 C -0.3609(6) -0.0138(6) -0.4472(8) 0.067(3) Uani 1 1 d . . .
H17A H -0.3958 0.0217 -0.4711 0.100 Uiso 1 1 calc R . .
H17B H -0.3250 0.0211 -0.3838 0.100 Uiso 1 1 calc R . .
H17C H -0.4040 -0.0630 -0.4360 0.100 Uiso 1 1 calc R . .
C17A C 0.1393(7) -0.0387(6) -0.0896(8) 0.072(3) Uani 1 1 d . . .
H17D H 0.0860 -0.0844 -0.1236 0.108 Uiso 1 1 calc R . .
H17E H 0.1745 -0.0175 -0.1398 0.108 Uiso 1 1 calc R . .
H17F H 0.1177 0.0090 -0.0423 0.108 Uiso 1 1 calc R . .
C21 C -0.1173(5) 0.1119(5) -0.3456(6) 0.0465(19) Uani 1 1 d . . .
C21A C 0.3807(5) 0.0983(6) -0.0749(6) 0.052(2) Uani 1 1 d . . .
C22 C -0.0845(6) 0.1874(6) -0.2591(7) 0.058(2) Uani 1 1 d . . .
C22A C 0.4171(6) 0.1806(6) -0.0908(8) 0.060(2) Uani 1 1 d . . .
C23 C -0.0470(6) 0.1725(8) -0.1728(8) 0.074(3) Uani 1 1 d . . .
H23 H -0.0263 0.2206 -0.1146 0.089 Uiso 1 1 calc R . .
C23A C 0.4590(7) 0.1775(9) -0.1828(9) 0.080(3) Uani 1 1 d . . .
H23A H 0.4833 0.2301 -0.1967 0.096 Uiso 1 1 calc R . .
C24 C -0.0395(7) 0.0935(8) -0.1698(8) 0.073(3) Uani 1 1 d . . .
H24 H -0.0134 0.0875 -0.1104 0.088 Uiso 1 1 calc R . .
C24A C 0.4656(8) 0.0992(11) -0.2538(9) 0.094(4) Uani 1 1 d . . .
H24A H 0.4944 0.1001 -0.3142 0.113 Uiso 1 1 calc R . .
C25 C -0.0698(6) 0.0195(7) -0.2541(8) 0.066(3) Uani 1 1 d . . .
H25 H -0.0638 -0.0359 -0.2520 0.079 Uiso 1 1 calc R . .
C25A C 0.4305(6) 0.0198(8) -0.2374(7) 0.069(3) Uani 1 1 d . . .
H25A H 0.4361 -0.0330 -0.2852 0.082 Uiso 1 1 calc R . .
C26 C -0.1093(5) 0.0293(6) -0.3414(7) 0.054(2) Uani 1 1 d . . .
H26 H -0.1307 -0.0200 -0.3980 0.064 Uiso 1 1 calc R . .
C26A C 0.3866(6) 0.0202(7) -0.1479(7) 0.059(2) Uani 1 1 d . . .
H26A H 0.3605 -0.0331 -0.1366 0.071 Uiso 1 1 calc R . .
C27 C -0.0856(7) 0.2807(6) -0.2580(9) 0.084(3) Uani 1 1 d . . .
H27A H -0.0949 0.3150 -0.1898 0.126 Uiso 1 1 calc R . .
H27B H -0.1361 0.2795 -0.3047 0.126 Uiso 1 1 calc R . .
H27C H -0.0265 0.3066 -0.2788 0.126 Uiso 1 1 calc R . .
C27A C 0.4149(7) 0.2681(6) -0.0163(9) 0.084(3) Uani 1 1 d . . .
H27D H 0.4771 0.2959 0.0164 0.126 Uiso 1 1 calc R . .
H27E H 0.3719 0.2602 0.0349 0.126 Uiso 1 1 calc R . .
H27F H 0.3944 0.3047 -0.0521 0.126 Uiso 1 1 calc R . .
C31 C -0.0756(5) 0.1697(5) -0.5288(6) 0.0443(18) Uani 1 1 d . . .
C31A C 0.4157(5) 0.1394(5) 0.1464(6) 0.0466(19) Uani 1 1 d . . .
C32 C -0.0953(6) 0.1945(5) -0.6146(6) 0.051(2) Uani 1 1 d . . .
C32A C 0.3934(6) 0.1579(5) 0.2505(6) 0.0483(19) Uani 1 1 d . . .
C33 C -0.0184(6) 0.2297(6) -0.6612(7) 0.058(2) Uani 1 1 d . . .
H33 H -0.0292 0.2468 -0.7188 0.069 Uiso 1 1 calc R . .
C33A C 0.4657(6) 0.2003(6) 0.3251(7) 0.065(3) Uani 1 1 d . . .
H33A H 0.4527 0.2149 0.3940 0.079 Uiso 1 1 calc R . .
C34 C 0.0727(7) 0.2397(6) -0.6242(7) 0.064(2) Uani 1 1 d . . .
H34 H 0.1226 0.2642 -0.6563 0.077 Uiso 1 1 calc R . .
C34A C 0.5596(7) 0.2222(7) 0.2990(8) 0.071(3) Uani 1 1 d . . .
H34A H 0.6077 0.2504 0.3507 0.085 Uiso 1 1 calc R . .
C35 C 0.0907(6) 0.2140(6) -0.5404(8) 0.067(3) Uani 1 1 d . . .
H35 H 0.1527 0.2199 -0.5167 0.080 Uiso 1 1 calc R . .
C35A C 0.5802(6) 0.2021(6) 0.1987(8) 0.066(3) Uani 1 1 d . . .
H35A H 0.6423 0.2163 0.1820 0.079 Uiso 1 1 calc R . .
C36 C 0.0169(5) 0.1793(5) -0.4909(7) 0.053(2) Uani 1 1 d . . .
H36 H 0.0288 0.1625 -0.4333 0.064 Uiso 1 1 calc R . .
C36A C 0.5089(5) 0.1607(6) 0.1218(7) 0.054(2) Uani 1 1 d . . .
H36A H 0.5231 0.1469 0.0533 0.065 Uiso 1 1 calc R . .
C37 C -0.1936(6) 0.1820(7) -0.6619(7) 0.070(3) Uani 1 1 d . . .
H37A H -0.2282 0.1232 -0.6691 0.105 Uiso 1 1 calc R . .
H37B H -0.1898 0.1909 -0.7283 0.105 Uiso 1 1 calc R . .
H37C H -0.2253 0.2239 -0.6183 0.105 Uiso 1 1 calc R . .
C37A C 0.2956(6) 0.1341(7) 0.2832(8) 0.072(3) Uani 1 1 d . . .
H37D H 0.2794 0.0719 0.2744 0.109 Uiso 1 1 calc R . .
H37E H 0.2515 0.1490 0.2419 0.109 Uiso 1 1 calc R . .
H37F H 0.2933 0.1662 0.3543 0.109 Uiso 1 1 calc R . .
C41 C -0.115(2) 0.560(2) 0.401(2) 0.306(16) Uiso 1 1 d . . .
H41A H -0.1527 0.5976 0.3856 0.459 Uiso 1 1 calc R . .
H41B H -0.0618 0.5592 0.3604 0.459 Uiso 1 1 calc R . .
H41C H -0.0943 0.5814 0.4728 0.459 Uiso 1 1 calc R . .
C42 C -0.0720(12) 0.4481(13) 0.4101(15) 0.172(7) Uiso 1 1 d . . .
H42A H -0.0712 0.3906 0.4155 0.258 Uiso 1 1 calc R . .
H42B H -0.0522 0.4916 0.4757 0.258 Uiso 1 1 calc R . .
H42C H -0.0296 0.4604 0.3600 0.258 Uiso 1 1 calc R . .

loop_
_atom_site_aniso_label
_atom_site_aniso_U_11
_atom_site_aniso_U_22
_atom_site_aniso_U_33
_atom_site_aniso_U_23
_atom_site_aniso_U_13
_atom_site_aniso_U_12
Au1 0.0482(2) 0.0484(2) 0.0461(2) 0.01367(15) 0.00746(15) 0.01084(15)
Au2 0.04604(19) 0.0478(2) 0.0507(2) 0.01629(16) 0.00098(15) 0.01129(14)
S1 0.0616(14) 0.0736(16) 0.0527(15) 0.0065(12) -0.0012(11) 0.0272(12)
S2 0.0596(13) 0.0629(15) 0.0604(15) 0.0228(12) 0.0103(11) 0.0251(11)
P1 0.0396(11) 0.0420(12) 0.0386(12) 0.0111(9) 0.0043(9) 0.0041(8)
P2 0.0432(11) 0.0464(13) 0.0457(13) 0.0196(10) 0.0030(9) 0.0084(9)
O1A 0.137(8) 0.124(8) 0.128(9) -0.044(7) 0.013(7) 0.017(7)
O1 0.135(9) 0.305(17) 0.163(11) 0.107(11) 0.070(8) 0.127(11)
O2 0.097(6) 0.142(8) 0.096(7) 0.006(6) -0.003(5) 0.064(6)
O2A 0.085(6) 0.090(6) 0.112(7) 0.008(5) 0.026(5) 0.018(5)
C1 0.083(7) 0.040(5) 0.067(7) 0.014(4) 0.031(5) 0.008(4)
C1' 0.075(7) 0.069(7) 0.096(9) 0.040(6) 0.032(6) 0.038(6)
C1A 0.058(5) 0.058(6) 0.068(7) 0.012(5) -0.006(5) 0.007(4)
C1'A 0.075(7) 0.048(6) 0.106(10) 0.006(6) 0.002(6) 0.025(5)
C2A 0.052(5) 0.046(5) 0.060(6) 0.015(4) -0.002(4) 0.008(4)
C2 0.058(5) 0.053(5) 0.057(6) 0.015(4) 0.019(4) 0.004(4)
C3A 0.074(6) 0.057(6) 0.069(7) 0.021(5) -0.001(5) 0.014(5)
C3 0.070(7) 0.101(9) 0.062(7) 0.014(6) 0.012(6) 0.010(6)
C4A 0.100(9) 0.098(9) 0.077(8) 0.041(7) 0.016(7) 0.023(7)
C4 0.095(10) 0.171(15) 0.060(8) -0.018(9) -0.003(7) -0.005(9)
C5A 0.124(11) 0.076(9) 0.111(11) 0.047(8) 0.001(9) 0.013(8)
C5 0.147(13) 0.097(10) 0.074(9) -0.001(7) 0.052(9) 0.011(9)
C6A 0.088(8) 0.052(6) 0.114(10) 0.023(6) 0.003(7) 0.018(5)
C6 0.124(11) 0.071(8) 0.089(10) 0.014(7) 0.044(8) 0.028(7)
C11 0.048(4) 0.038(4) 0.033(4) 0.011(3) 0.000(3) 0.000(3)
C11A 0.040(4) 0.048(5) 0.044(5) 0.020(4) 0.007(3) 0.003(3)
C12 0.042(4) 0.047(5) 0.053(5) 0.018(4) -0.003(4) 0.004(3)
C12A 0.055(5) 0.060(6) 0.055(6) 0.023(4) 0.005(4) 0.006(4)
C13 0.055(5) 0.041(5) 0.070(6) 0.015(4) -0.004(5) -0.003(4)
C13A 0.064(6) 0.052(6) 0.061(6) 0.014(4) 0.016(5) 0.001(4)
C14 0.079(7) 0.045(5) 0.066(7) 0.003(5) -0.007(5) 0.001(5)
C14A 0.072(6) 0.049(6) 0.083(7) 0.027(5) 0.015(5) 0.013(5)
C15 0.076(7) 0.064(7) 0.059(6) 0.000(5) 0.003(5) 0.012(5)
C15A 0.067(6) 0.063(6) 0.082(7) 0.035(5) 0.008(5) 0.018(5)
C16 0.053(5) 0.048(5) 0.047(5) 0.007(4) 0.002(4) -0.002(4)
C16A 0.047(4) 0.054(5) 0.066(6) 0.032(4) -0.003(4) 0.007(4)
C17 0.048(5) 0.075(6) 0.088(7) 0.041(6) 0.025(5) 0.011(4)
C17A 0.064(6) 0.065(6) 0.077(7) 0.015(5) -0.022(5) 0.000(5)
C21 0.043(4) 0.049(5) 0.042(5) 0.013(4) 0.000(4) -0.003(3)
C21A 0.042(4) 0.078(6) 0.046(5) 0.031(5) 0.006(4) 0.015(4)
C22 0.042(5) 0.066(6) 0.054(6) 0.010(5) 0.003(4) -0.001(4)
C22A 0.054(5) 0.073(7) 0.064(6) 0.044(5) 0.002(4) 0.007(4)
C23 0.058(6) 0.107(9) 0.047(6) 0.009(5) -0.004(5) 0.015(6)
C23A 0.067(6) 0.119(10) 0.084(8) 0.072(8) 0.015(6) 0.027(6)
C24 0.064(6) 0.119(10) 0.048(6) 0.041(6) 0.009(5) 0.020(6)
C24A 0.079(7) 0.184(14) 0.055(7) 0.076(9) 0.021(6) 0.048(9)
C25 0.058(5) 0.084(7) 0.066(7) 0.041(6) 0.003(5) 0.014(5)
C25A 0.062(6) 0.101(8) 0.044(6) 0.022(5) 0.004(4) 0.019(5)
C26 0.048(5) 0.060(6) 0.049(5) 0.018(4) -0.003(4) 0.001(4)
C26A 0.054(5) 0.078(7) 0.058(6) 0.037(5) 0.004(4) 0.015(5)
C27 0.073(7) 0.057(6) 0.093(8) -0.012(5) -0.022(6) 0.004(5)
C27A 0.084(7) 0.059(7) 0.117(10) 0.044(7) 0.015(7) 0.009(5)
C31 0.044(4) 0.044(5) 0.041(5) 0.011(4) 0.005(3) 0.005(3)
C31A 0.046(4) 0.048(5) 0.046(5) 0.016(4) 0.005(4) 0.008(4)
C32 0.055(5) 0.053(5) 0.042(5) 0.013(4) 0.007(4) 0.010(4)
C32A 0.059(5) 0.051(5) 0.036(5) 0.019(4) 0.000(4) 0.008(4)
C33 0.064(6) 0.059(6) 0.057(6) 0.029(4) 0.014(5) 0.010(4)
C33A 0.061(6) 0.083(7) 0.047(6) 0.016(5) 0.003(5) 0.010(5)
C34 0.065(6) 0.058(6) 0.061(6) 0.019(5) 0.017(5) -0.005(4)
C34A 0.058(6) 0.087(7) 0.059(6) 0.018(5) -0.010(5) 0.005(5)
C35 0.045(5) 0.066(6) 0.086(8) 0.028(6) 0.004(5) -0.001(4)
C35A 0.051(5) 0.082(7) 0.068(7) 0.034(5) 0.006(5) 0.005(5)
C36 0.045(4) 0.050(5) 0.057(6) 0.011(4) 0.003(4) 0.000(4)
C36A 0.040(4) 0.070(6) 0.052(5) 0.021(4) 0.003(4) 0.007(4)
C37 0.060(6) 0.106(8) 0.052(6) 0.036(5) 0.006(4) 0.019(5)
C37A 0.074(6) 0.096(8) 0.062(6) 0.045(6) 0.017(5) 0.019(6)

loop_
_atom_type_symbol
_atom_type_description
_atom_type_scat_dispersion_real
_atom_type_scat_dispersion_imag
_atom_type_scat_source
C C 0.0033 0.0016 'International Tables Vol C Tables 4.2.6.8 and 6.1.1.4'
H H 0.0000 0.0000 'International Tables Vol C Tables 4.2.6.8 and 6.1.1.4'
Au Au -2.0133 8.8022 'International Tables Vol C Tables 4.2.6.8 and 6.1.1.4'
O O 0.0106 0.0060 'International Tables Vol C Tables 4.2.6.8 and 6.1.1.4'
P P 0.1023 0.0942 'International Tables Vol C Tables 4.2.6.8 and 6.1.1.4'
S S 0.1246 0.1234 'International Tables Vol C Tables 4.2.6.8 and 6.1.1.4'

loop_
_geom_angle_atom_site_label_1
_geom_angle_atom_site_label_2
_geom_angle_atom_site_label_3
_geom_angle
P1 Au1 S1 172.59(8)
P2 Au2 S2 178.43(8)
C2 S1 Au1 109.8(3)
C2A S2 Au2 105.5(3)
O5 S3 C42 84.5(14)
O5 S3 C41 115.9(18)
C42 S3 C41 72.6(12)
O6 S4 C52 110.7(14)
O6 S4 C51 93.4(10)
C52 S4 C51 99.8(14)
S4 C51 H51 109.5
S4 C51 H52 109.5
H51 C51 H52 109.5
S4 C51 H53 109.5
H51 C51 H53 109.5
H52 C51 H53 109.5
S4 C52 H61 109.5
S4 C52 H62 109.5
H61 C52 H62 109.5
S4 C52 H63 109.5
H61 C52 H63 109.5
H62 C52 H63 109.5
O6 S4A C51 107.2(12)
O6 S4A C52 103.8(12)
C51 S4A C52 110.2(14)
S4A C51 H54 109.5
S4A C51 H55 109.5
H54 C51 H55 109.5
S4A C51 H56 109.5
H54 C51 H56 109.5
H55 C51 H56 109.5
S4A C52 H64 109.5
S4A C52 H65 109.5
H64 C52 H65 109.5
S4A C52 H66 109.5
H64 C52 H66 109.5
H65 C52 H66 109.5
C11 P1 C21 104.5(4)
C11 P1 C31 104.7(3)
C21 P1 C31 106.2(4)
C11 P1 Au1 113.1(3)
C21 P1 Au1 114.3(3)
C31 P1 Au1 113.2(3)
C11A P2 C21A 105.4(4)
C11A P2 C31A 106.8(4)
C21A P2 C31A 105.5(4)
C11A P2 Au2 115.0(2)
C21A P2 Au2 111.4(3)
C31A P2 Au2 112.1(3)
C1' O2 H2 109.5
C1'A O2A H2A 109.5
S4A O6 S4 53.6(6)
C2 C1 C6 119.6(11)
C2 C1 C1' 126.6(9)
C6 C1 C1' 113.7(10)
O1 C1' O2 122.5(13)
O1 C1' C1 119.4(12)
O2 C1' C1 118.1(9)
C2A C1A C6A 121.4(10)
C2A C1A C1'A 120.9(9)
C6A C1A C1'A 117.5(9)
O1A C1'A O2A 122.9(12)
O1A C1'A C1A 122.9(11)
O2A C1'A C1A 113.9(10)
C3A C2A C1A 115.9(9)
C3A C2A S2 123.6(7)
C1A C2A S2 120.4(7)
C1 C2 C3 118.3(9)
C1 C2 S1 121.4(8)
C3 C2 S1 120.3(7)
C2A C3A C4A 123.8(9)
C2A C3A H3A 118.1
C4A C3A H3A 118.1
C4 C3 C2 121.7(11)
C4 C3 H3 119.2
C2 C3 H3 119.2
C5A C4A C3A 116.9(11)
C5A C4A H4A 121.6
C3A C4A H4A 121.6
C3 C4 C5 119.7(13)
C3 C4 H4 120.2
C5 C4 H4 120.2
C6A C5A C4A 120.6(11)
C6A C5A H5A 119.7
C4A C5A H5A 119.7
C6 C5 C4 121.5(12)
C6 C5 H5 119.2
C4 C5 H5 119.2
C5A C6A C1A 121.1(10)
C5A C6A H6A 119.4
C1A C6A H6A 119.4
C5 C6 C1 119.2(12)
C5 C6 H6 120.4
C1 C6 H6 120.4
C16 C11 C12 119.6(7)
C16 C11 P1 118.7(6)
C12 C11 P1 121.3(6)
C12A C11A C16A 119.6(8)
C12A C11A P2 122.7(6)
C16A C11A P2 117.7(6)
C13 C12 C11 117.9(8)
C13 C12 C17 119.2(8)
C11 C12 C17 122.9(7)
C13A C12A C11A 119.2(8)
C13A C12A C17A 118.6(8)
C11A C12A C17A 122.2(8)
C14 C13 C12 121.3(8)
C14 C13 H13 119.3
C12 C13 H13 119.3
C14A C13A C12A 120.5(9)
C14A C13A H13A 119.8
C12A C13A H13A 119.8
C15 C14 C13 120.2(9)
C15 C14 H14 119.9
C13 C14 H14 119.9
C13A C14A C15A 121.6(9)
C13A C14A H14A 119.2
C15A C14A H14A 119.2
C14 C15 C16 120.3(9)
C14 C15 H15 119.9
C16 C15 H15 119.9
C14A C15A C16A 119.3(9)
C14A C15A H15A 120.3
C16A C15A H15A 120.3
C15 C16 C11 120.5(8)
C15 C16 H16 119.7
C11 C16 H16 119.7
C15A C16A C11A 119.7(8)
C15A C16A H16A 120.1
C11A C16A H16A 120.1
C12 C17 H17A 109.5
C12 C17 H17B 109.5
H17A C17 H17B 109.5
C12 C17 H17C 109.5
H17A C17 H17C 109.5
H17B C17 H17C 109.5
C12A C17A H17D 109.5
C12A C17A H17E 109.5
H17D C17A H17E 109.5
C12A C17A H17F 109.5
H17D C17A H17F 109.5
H17E C17A H17F 109.5
C26 C21 C22 119.6(8)
C26 C21 P1 119.5(6)
C22 C21 P1 120.8(7)
C26A C21A C22A 121.0(8)
C26A C21A P2 119.2(7)
C22A C21A P2 119.8(7)
C23 C22 C21 116.5(9)
C23 C22 C27 119.8(9)
C21 C22 C27 123.6(9)
C23A C22A C21A 116.1(10)
C23A C22A C27A 119.0(9)
C21A C22A C27A 124.8(8)
C24 C23 C22 123.3(10)
C24 C23 H23 118.4
C22 C23 H23 118.4
C24A C23A C22A 122.1(11)
C24A C23A H23A 118.9
C22A C23A H23A 118.9
C23 C24 C25 120.8(9)
C23 C24 H24 119.6
C25 C24 H24 119.6
C23A C24A C25A 121.3(10)
C23A C24A H24A 119.3
C25A C24A H24A 119.3
C24 C25 C26 118.9(9)
C24 C25 H25 120.6
C26 C25 H25 120.6
C24A C25A C26A 118.2(10)
C24A C25A H25A 120.9
C26A C25A H25A 120.9
C25 C26 C21 120.8(9)
C25 C26 H26 119.6
C21 C26 H26 119.6
C21A C26A C25A 121.3(9)
C21A C26A H26A 119.4
C25A C26A H26A 119.4
C22 C27 H27A 109.5
C22 C27 H27B 109.5
H27A C27 H27B 109.5
C22 C27 H27C 109.5
H27A C27 H27C 109.5
H27B C27 H27C 109.5
C22A C27A H27D 109.5
C22A C27A H27E 109.5
H27D C27A H27E 109.5
C22A C27A H27F 109.5
H27D C27A H27F 109.5
H27E C27A H27F 109.5
C36 C31 C32 121.6(7)
C36 C31 P1 118.0(6)
C32 C31 P1 120.4(6)
C36A C31A C32A 120.5(8)
C36A C31A P2 118.9(6)
C32A C31A P2 120.5(6)
C31 C32 C33 117.1(8)
C31 C32 C37 124.0(7)
C33 C32 C37 118.9(8)
C33A C32A C31A 117.7(8)
C33A C32A C37A 118.6(8)
C31A C32A C37A 123.7(8)
C34 C33 C32 121.7(9)
C34 C33 H33 119.1
C32 C33 H33 119.1
C32A C33A C34A 121.1(9)
C32A C33A H33A 119.4
C34A C33A H33A 119.4
C35 C34 C33 120.4(8)
C35 C34 H34 119.8
C33 C34 H34 119.8
C35A C34A C33A 120.5(9)
C35A C34A H34A 119.8
C33A C34A H34A 119.8
C34 C35 C36 120.2(9)
C34 C35 H35 119.9
C36 C35 H35 119.9
C34A C35A C36A 119.9(9)
C34A C35A H35A 120.1
C36A C35A H35A 120.1
C35 C36 C31 118.9(9)
C35 C36 H36 120.5
C31 C36 H36 120.5
C35A C36A C31A 120.3(8)
C35A C36A H36A 119.9
C31A C36A H36A 119.9
C32 C37 H37A 109.5
C32 C37 H37B 109.5
H37A C37 H37B 109.5
C32 C37 H37C 109.5
H37A C37 H37C 109.5
H37B C37 H37C 109.5
C32A C37A H37D 109.5
C32A C37A H37E 109.5
H37D C37A H37E 109.5
C32A C37A H37F 109.5
H37D C37A H37F 109.5
H37E C37A H37F 109.5
S3 C41 H41A 109.5
S3 C41 H41B 109.5
H41A C41 H41B 109.5
S3 C41 H41C 109.5
H41A C41 H41C 109.5
H41B C41 H41C 109.5
S3 C42 H42A 109.5
S3 C42 H42B 109.5
H42A C42 H42B 109.5
S3 C42 H42C 109.5
H42A C42 H42C 109.5
H42B C42 H42C 109.5

loop_
_geom_bond_atom_site_label_1
_geom_bond_atom_site_label_2
_geom_bond_distance
Au1 P1 2.282(2)
Au1 S1 2.294(2)
Au2 P2 2.275(2)
Au2 S2 2.289(2)
S1 C2 1.737(9)
S2 C2A 1.750(9)
S3 O5 1.46(2)
S3 C42 1.727(19)
S3 C41 1.78(3)
S4 O6 1.467(13)
S4 C52 1.59(3)
S4 C51 1.88(2)
C51 H51 0.9600
C51 H52 0.9600
C51 H53 0.9600
C52 H61 0.9600
C52 H62 0.9600
C52 H63 0.9600
S4A O6 1.499(13)
S4A C51 1.55(2)
S4A C52 1.69(3)
C51 H54 0.9600
C51 H55 0.9600
C51 H56 0.9600
C52 H64 0.9600
C52 H65 0.9600
C52 H66 0.9600
P1 C11 1.835(7)
P1 C21 1.839(8)
P1 C31 1.845(8)
P2 C11A 1.829(8)
P2 C21A 1.835(8)
P2 C31A 1.819(8)
O1A C1'A 1.222(13)
O1 C1' 1.198(12)
O2 C1' 1.250(13)
O2 H2 0.8200
O2A C1'A 1.272(12)
O2A H2A 0.8200
C1 C2 1.409(12)
C1 C6 1.410(15)
C1 C1' 1.488(15)
C1A C2A 1.401(12)
C1A C6A 1.400(14)
C1A C1'A 1.479(14)
C2A C3A 1.381(12)
C2 C3 1.422(13)
C3A C4A 1.411(14)
C3A H3A 0.9300
C3 C4 1.353(15)
C3 H3 0.9300
C4A C5A 1.418(16)
C4A H4A 0.9300
C4 C5 1.382(18)
C4 H4 0.9300
C5A C6A 1.335(16)
C5A H5A 0.9300
C5 C6 1.392(18)
C5 H5 0.9300
C6A H6A 0.9300
C6 H6 0.9300
C11 C16 1.383(10)
C11 C12 1.405(10)
C11A C12A 1.393(11)
C11A C16A 1.397(10)
C12 C13 1.381(11)
C12 C17 1.494(11)
C12A C13A 1.388(12)
C12A C17A 1.525(12)
C13 C14 1.393(12)
C13 H13 0.9300
C13A C14A 1.360(13)
C13A H13A 0.9300
C14 C15 1.334(13)
C14 H14 0.9300
C14A C15A 1.362(13)
C14A H14A 0.9300
C15 C16 1.388(12)
C15 H15 0.9300
C15A C16A 1.398(12)
C15A H15A 0.9300
C16 H16 0.9300
C16A H16A 0.9300
C17 H17A 0.9600
C17 H17B 0.9600
C17 H17C 0.9600
C17A H17D 0.9600
C17A H17E 0.9600
C17A H17F 0.9600
C21 C26 1.388(11)
C21 C22 1.422(11)
C21A C26A 1.382(12)
C21A C22A 1.415(12)
C22 C23 1.396(13)
C22 C27 1.515(13)
C22A C23A 1.391(13)
C22A C27A 1.490(14)
C23 C24 1.323(14)
C23 H23 0.9300
C23A C24A 1.375(16)
C23A H23A 0.9300
C24 C25 1.386(14)
C24 H24 0.9300
C24A C25A 1.372(16)
C24A H24A 0.9300
C25 C26 1.380(11)
C25 H25 0.9300
C25A C26A 1.380(12)
C25A H25A 0.9300
C26 H26 0.9300
C26A H26A 0.9300
C27 H27A 0.9600
C27 H27B 0.9600
C27 H27C 0.9600
C27A H27D 0.9600
C27A H27E 0.9600
C27A H27F 0.9600
C31 C36 1.394(10)
C31 C32 1.391(11)
C31A C36A 1.395(10)
C31A C32A 1.418(11)
C32 C33 1.393(11)
C32 C37 1.508(11)
C32A C33A 1.372(12)
C32A C37A 1.500(11)
C33 C34 1.369(12)
C33 H33 0.9300
C33A C34A 1.411(12)
C33A H33A 0.9300
C34 C35 1.368(13)
C34 H34 0.9300
C34A C35A 1.361(13)
C34A H34A 0.9300
C35 C36 1.383(11)
C35 H35 0.9300
C35A C36A 1.380(12)
C35A H35A 0.9300
C36 H36 0.9300
C36A H36A 0.9300
C37 H37A 0.9600
C37 H37B 0.9600
C37 H37C 0.9600
C37A H37D 0.9600
C37A H37E 0.9600
C37A H37F 0.9600
C41 H41A 0.9600
C41 H41B 0.9600
C41 H41C 0.9600
C42 H42A 0.9600
C42 H42B 0.9600
C42 H42C 0.9600
